data_9009609
loop_
_publ_author_name
'Mereiter, K.'

_publ_section_title
;
 The crystal structure of walpurgite,(UO2)Bi4O4(AsO4)2*2H2O
;
_journal_name_full 'Tschermaks Mineralogische und Petrographische Mitteilungen'
_journal_page_first 129
_journal_page_last 139
_journal_volume 30
_journal_year 1982
_chemical_compound_source 'Schneeberg, Germany'
_chemical_formula_sum 'As2 Bi4 H4 O16 U'
_chemical_name_mineral Walpurgite
_space_group_IT_number 2
_symmetry_space_group_name_Hall '-P 1'
_symmetry_space_group_name_H-M 'P -1'
_cell_angle_alpha 101.47
_cell_angle_beta 110.82
_cell_angle_gamma 88.20
_cell_formula_units_Z 1
_cell_length_a 7.135
_cell_length_b 10.426
_cell_length_c 5.494
_cell_volume 374.036
_database_code_amcsd 0015687
_exptl_crystal_density_diffrn 6.587
_cod_original_formula_sum 'U Bi4 As2 O16 H4'
_cod_database_code 9009609

loop_
_space_group_symop_operation_xyz
x,y,z
-x,-y,-z

loop_
_atom_site_aniso_label
_atom_site_aniso_U_11
_atom_site_aniso_U_22
_atom_site_aniso_U_33
_atom_site_aniso_U_12
_atom_site_aniso_U_13
_atom_site_aniso_U_23
U 0.01480 0.00760 0.01250 0.00130 0.00590 0.00110
Bi1 0.01480 0.01310 0.01270 0.00140 0.00630 0.00390
Bi2 0.01210 0.00880 0.01300 0.00150 0.00410 0.00140
As 0.01770 0.01100 0.01780 0.00300 0.00830 0.00310

loop_
_atom_site_label
_atom_site_fract_x
_atom_site_fract_y
_atom_site_fract_z
_atom_site_U_iso_or_equiv
_atom_site_type_symbol
_atom_site_attached_hydrogens
U 0.00000 0.00000 0.00000 ? U 0
Bi1 0.21000 0.55881 0.94457 ? Bi 0
Bi2 0.38368 0.34368 0.39357 ? Bi 0
As -0.03590 0.24000 0.57450 ? As 0
O1 0.25020 0.02500 0.23570 0.02786 O 0
O2 0.12860 0.42140 0.12840 0.01140 O 0
O3 0.49070 0.50020 0.73830 0.01267 O 0
O4 0.12550 0.36270 0.60430 0.02026 O 0
O5 -0.23590 0.29800 0.64660 0.01773 O 0
O6 -0.10940 0.16480 0.25170 0.02153 O 0
O7 0.08650 0.13660 0.77650 0.02153 O 0
Wat8 0.51340 0.78470 0.06500 0.04433 O 2

loop_
_cod_changelog_entry_id
_cod_changelog_entry_author
_cod_changelog_entry_date
_cod_changelog_entry_text
1
;cod-tools version 3.8.0
Id: cif_guess_AMCSD_atom_types 9574 2023-05-10 09:00:05Z saulius
;
2023-05-10T18:52:01+03:00
;Derived atom types and hydrogen counts
from atom names that follow the AMCSD naming convention
(Wat == water, O-H == hydroxyl).
;

loop_
_cod_related_entry_id
_cod_related_entry_database
_cod_related_entry_code
1 AMCSD 0015687
